data_7025769
loop_
_publ_author_name
'Xu, Jing-Yuan'
'Xie, Cheng-Zhi'
'Xue, Fei'
'Hao, Lan-Fang'
'Ma, Zhong-Ying'
'Liao, Dai-Zheng'
'Yan, Shi-Ping'

_publ_section_title
;
 Directed assembly and characterization of 1D polymers based on
 [M(II)(BMA)]2+ node (M = Cu, Mn, Ni and Zn; BMA = N,N-bis
 (benzimidazol-2-yl-methyl)amine) with linear bridging dicyanamide and
 terephthalate ligands.
;
_journal_issue 30
_journal_name_full 'Dalton transactions (Cambridge, England : 2003)'
_journal_page_first 7159
_journal_page_last 7166
_journal_paper_doi 10.1039/c003226c
_journal_volume 39
_journal_year 2010
_chemical_formula_sum 'C21.5 H20 Cl0.5 N6.5 Ni O5'
_chemical_formula_weight 525.88
_chemical_name_systematic
;
?
;
_space_group_IT_number 15
_symmetry_cell_setting monoclinic
_symmetry_space_group_name_Hall '-C 2yc'
_symmetry_space_group_name_H-M 'C 1 2/c 1'
_atom_sites_solution_hydrogens geom
_atom_sites_solution_primary direct
_atom_sites_solution_secondary difmap
_audit_creation_method SHELXL-97
_cell_angle_alpha 90.00
_cell_angle_beta 96.312(6)
_cell_angle_gamma 90.00
_cell_formula_units_Z 8
_cell_length_a 18.016(6)
_cell_length_b 14.677(5)
_cell_length_c 19.305(7)
_cell_measurement_temperature 293(2)
_cell_measurement_theta_max 24.99
_cell_measurement_theta_min 2.15
_cell_volume 5074(3)
_computing_cell_refinement 'Bruker SMART'
_computing_data_collection 'Bruker SMART'
_computing_data_reduction 'Bruker SAINT'
_computing_molecular_graphics 'Bruker SHELXTL'
_computing_publication_material 'Bruker SHELXTL'
_computing_structure_refinement 'SHELXL-97 (Sheldrick, 1997)'
_computing_structure_solution 'SHELXS-97 (Sheldrick, 1990)'
_diffrn_ambient_temperature 293(2)
_diffrn_measured_fraction_theta_full 0.930
_diffrn_measured_fraction_theta_max 0.955
_diffrn_measurement_device_type 'CCD area detector'
_diffrn_measurement_method 'phi and omega scans'
_diffrn_radiation_monochromator graphite
_diffrn_radiation_source 'fine-focus sealed tube'
_diffrn_radiation_type MoK\a
_diffrn_radiation_wavelength 0.71073
_diffrn_reflns_av_R_equivalents 0.0611
_diffrn_reflns_av_sigmaI/netI 0.0964
_diffrn_reflns_limit_h_max 19
_diffrn_reflns_limit_h_min -20
_diffrn_reflns_limit_k_max 16
_diffrn_reflns_limit_k_min -17
_diffrn_reflns_limit_l_max 22
_diffrn_reflns_limit_l_min -15
_diffrn_reflns_number 9883
_diffrn_reflns_theta_full 24.99
_diffrn_reflns_theta_max 24.99
_diffrn_reflns_theta_min 2.15
_exptl_absorpt_coefficient_mu 0.861
_exptl_absorpt_correction_T_max 1.000000
_exptl_absorpt_correction_T_min 0.876188
_exptl_absorpt_correction_type multi-scan
_exptl_absorpt_process_details SADABS
_exptl_crystal_colour green
_exptl_crystal_density_diffrn 1.377
_exptl_crystal_density_meas ?
_exptl_crystal_density_method 'not measured'
_exptl_crystal_description block
_exptl_crystal_F_000 2168
_exptl_crystal_size_max 0.30
_exptl_crystal_size_mid 0.17
_exptl_crystal_size_min 0.15
_refine_diff_density_max 0.888
_refine_diff_density_min -0.824
_refine_diff_density_rms 0.081
_refine_ls_extinction_method none
_refine_ls_goodness_of_fit_ref 1.011
_refine_ls_hydrogen_treatment constr
_refine_ls_matrix_type full
_refine_ls_number_parameters 327
_refine_ls_number_reflns 4155
_refine_ls_number_restraints 157
_refine_ls_restrained_S_all 1.035
_refine_ls_R_factor_all 0.1446
_refine_ls_R_factor_gt 0.0709
_refine_ls_shift/su_max 0.000
_refine_ls_shift/su_mean 0.000
_refine_ls_structure_factor_coef Fsqd
_refine_ls_weighting_details 'calc w=1/[\s^2^(Fo^2^)+(0.1134P)^2^+1.9268P] where P=(Fo^2^+2Fc^2^)/3'
_refine_ls_weighting_scheme calc
_refine_ls_wR_factor_gt 0.1709
_refine_ls_wR_factor_ref 0.2129
_reflns_number_gt 2243
_reflns_number_total 4155
_reflns_threshold_expression >2sigma(I)
_cod_data_source_file c003226c.txt
_cod_data_source_block 020831f
_cod_depositor_comments
;
The following automatic conversions were performed:

'_symmetry_cell_setting' value 'Monoclinic' changed to 'monoclinic'
according to /home/saulius/struct/CIF-dictionaries/cif_core.dic
dictionary named 'cif_core.dic' version 2.4.2 from
2011-04-26.

'_exptl_absorpt_correction_type' value 'MULTI-SCAN'
changed to 'multi-scan' according to
/home/saulius/struct/CIF-dictionaries/cif_core.dic dictionary named
'cif_core.dic' version 2.4.2 from 2011-04-26.

Automatic conversion script
Id: cif_fix_values 1891 2012-01-12 08:04:46Z andrius 

The following automatic conversions were performed:

'_exptl_crystal_density_meas' value 'none' was changed to '?' - the
value is perceived as not measured.

Automatic conversion script
Id: cif_fix_values 3008 2015-01-20 13:52:24Z robertas 
;
_cod_original_sg_symbol_H-M C2/c
_cod_original_formula_sum 'C21.50 H20 Cl0.50 N6.50 Ni O5'
_cod_database_code 7025769

loop_
_symmetry_equiv_pos_as_xyz
'x, y, z'
'-x, y, -z+1/2'
'x+1/2, y+1/2, z'
'-x+1/2, y+1/2, -z+1/2'
'-x, -y, -z'
'x, -y, z-1/2'
'-x+1/2, -y+1/2, -z'
'x+1/2, -y+1/2, z-1/2'

loop_
_atom_site_label
_atom_site_type_symbol
_atom_site_fract_x
_atom_site_fract_y
_atom_site_fract_z
_atom_site_U_iso_or_equiv
_atom_site_adp_type
_atom_site_occupancy
_atom_site_symmetry_multiplicity
_atom_site_calc_flag
_atom_site_refinement_flags
Ni1 Ni 0.20688(5) 0.31118(6) 0.26678(4) 0.0463(3) Uani 1 1 d .
N1 N 0.1507(3) 0.4241(4) 0.2972(2) 0.0428(13) Uani 1 1 d .
N2 N 0.1490(3) 0.5754(4) 0.2987(3) 0.0547(15) Uani 1 1 d .
H2A H 0.1634 0.6307 0.2938 0.066 Uiso 1 1 calc R
N3 N 0.2951(3) 0.4084(5) 0.2803(3) 0.0607(17) Uani 1 1 d .
H3B H 0.3302 0.3940 0.2516 0.073 Uiso 1 1 calc R
N4 N 0.2590(4) 0.2648(5) 0.3591(3) 0.0613(17) Uani 1 1 d .
N5 N 0.3536(4) 0.2820(7) 0.4418(4) 0.089(3) Uani 1 1 d .
H5A H 0.3915 0.3063 0.4659 0.107 Uiso 1 1 calc R
C1 C 0.0839(3) 0.4511(5) 0.3214(3) 0.0390(15) Uani 1 1 d .
C2 C 0.0250(4) 0.4037(5) 0.3420(3) 0.0505(17) Uani 1 1 d .
H2B H 0.0243 0.3403 0.3409 0.061 Uiso 1 1 calc R
C3 C -0.0340(4) 0.4523(7) 0.3648(4) 0.062(2) Uani 1 1 d .
H3A H -0.0737 0.4208 0.3805 0.075 Uiso 1 1 calc R
C4 C -0.0348(4) 0.5452(7) 0.3648(4) 0.075(2) Uani 1 1 d .
H4A H -0.0760 0.5754 0.3787 0.090 Uiso 1 1 calc R
C5 C 0.0241(5) 0.5959(6) 0.3445(4) 0.069(2) Uani 1 1 d .
H5B H 0.0243 0.6592 0.3458 0.082 Uiso 1 1 calc R
C6 C 0.0824(4) 0.5465(5) 0.3223(3) 0.0510(18) Uani 1 1 d .
C7 C 0.1859(4) 0.4992(5) 0.2853(3) 0.0475(17) Uani 1 1 d .
C8 C 0.2610(4) 0.4979(6) 0.2588(4) 0.063(2) Uani 1 1 d .
H8A H 0.2558 0.5038 0.2084 0.076 Uiso 1 1 calc R
H8B H 0.2917 0.5475 0.2789 0.076 Uiso 1 1 calc R
C9 C 0.3293(4) 0.4054(7) 0.3534(4) 0.078(3) Uani 1 1 d .
H9A H 0.3827 0.4154 0.3551 0.093 Uiso 1 1 calc R
H9B H 0.3085 0.4533 0.3799 0.093 Uiso 1 1 calc R
C10 C 0.3152(5) 0.3167(8) 0.3839(4) 0.073(3) Uani 1 1 d .
C11 C 0.3211(6) 0.2019(9) 0.4546(4) 0.082(3) Uani 1 1 d .
C12 C 0.3380(8) 0.1369(11) 0.5067(5) 0.113(5) Uani 1 1 d .
H12A H 0.3774 0.1441 0.5417 0.136 Uiso 1 1 calc R
C13 C 0.2927(11) 0.0620(12) 0.5028(6) 0.142(7) Uani 1 1 d .
H13A H 0.3033 0.0170 0.5363 0.171 Uiso 1 1 calc R
C14 C 0.2309(7) 0.0470(8) 0.4521(5) 0.107(4) Uani 1 1 d .
H14A H 0.2018 -0.0052 0.4526 0.129 Uiso 1 1 calc R
C15 C 0.2158(6) 0.1143(8) 0.4014(4) 0.085(3) Uani 1 1 d .
H15A H 0.1756 0.1084 0.3671 0.102 Uiso 1 1 calc R
C16 C 0.2621(5) 0.1905(7) 0.4032(3) 0.065(2) Uani 1 1 d .
N6 N 0.1203(4) 0.2215(4) 0.2585(3) 0.0622(15) Uani 1 1 d U
C17 C 0.0648(5) 0.1933(6) 0.2531(5) 0.0751(18) Uani 1 1 d U
N7 N 0.0000 0.1492(7) 0.2500 0.100(3) Uani 1 2 d SU
O1 O 0.1904(3) 0.3434(3) 0.1600(2) 0.0602(13) Uani 1 1 d U
O2 O 0.2664(3) 0.2325(4) 0.1928(2) 0.0590(12) Uani 1 1 d U
C18 C 0.2333(4) 0.2825(5) 0.1457(3) 0.0552(14) Uani 1 1 d U
C19 C 0.2434(4) 0.2660(5) 0.0695(3) 0.0545(14) Uani 1 1 d U
C20 C 0.2938(4) 0.2041(6) 0.0502(3) 0.0663(18) Uani 1 1 d U
H20A H 0.3234 0.1715 0.0841 0.080 Uiso 1 1 calc R
C21 C 0.1991(5) 0.3102(6) 0.0199(3) 0.0652(18) Uani 1 1 d U
H21A H 0.1634 0.3508 0.0326 0.078 Uiso 1 1 calc R
O3 O 0.4754(7) 0.6292(12) 0.0201(9) 0.138(5) Uani 0.50 1 d PDU
H3 H 0.4866 0.5750 0.0227 0.166 Uiso 0.50 1 calc PR
C22 C 0.5412(11) 0.6836(18) 0.0374(16) 0.149(7) Uani 0.50 1 d PDU
H22A H 0.5736 0.6777 0.0014 0.179 Uiso 0.50 1 calc PR
H22B H 0.5668 0.6632 0.0809 0.179 Uiso 0.50 1 calc PR
H22C H 0.5271 0.7463 0.0415 0.179 Uiso 0.50 1 calc PR
O1W O 0.4718(13) 0.5073(14) 0.1135(12) 0.202(10) Uani 0.50 1 d PU
H1WA H 0.5122 0.5421 0.1112 0.303 Uiso 0.50 1 d PR
H1WB H 0.4673 0.4492 0.0846 0.303 Uiso 0.50 1 d PR
Cl1 Cl 0.5000 0.3498(6) 0.2500 0.316(7) Uani 1 2 d SDU
O4 O 0.4559(7) 0.4078(7) 0.2015(5) 0.359(8) Uani 1 1 d DU
O5 O 0.4521(6) 0.2952(7) 0.2858(7) 0.341(8) Uani 1 1 d DU

loop_
_atom_site_aniso_label
_atom_site_aniso_U_11
_atom_site_aniso_U_22
_atom_site_aniso_U_33
_atom_site_aniso_U_23
_atom_site_aniso_U_13
_atom_site_aniso_U_12
Ni1 0.0442(5) 0.0647(6) 0.0305(4) -0.0046(4) 0.0063(3) 0.0134(4)
N1 0.045(3) 0.053(4) 0.031(2) -0.007(2) 0.005(2) -0.006(3)
N2 0.067(4) 0.048(4) 0.051(3) 0.001(3) 0.011(3) -0.013(3)
N3 0.041(3) 0.091(5) 0.054(3) -0.010(3) 0.020(3) 0.006(3)
N4 0.052(4) 0.094(5) 0.036(3) -0.003(3) -0.001(3) 0.019(4)
N5 0.072(5) 0.138(8) 0.052(4) -0.020(5) -0.016(4) 0.037(5)
C1 0.036(4) 0.051(5) 0.029(3) -0.008(3) 0.001(3) -0.003(3)
C2 0.056(5) 0.055(5) 0.040(3) -0.008(3) 0.005(3) -0.011(4)
C3 0.036(4) 0.099(7) 0.052(4) -0.016(4) 0.008(3) -0.003(4)
C4 0.052(5) 0.096(8) 0.080(5) -0.028(5) 0.020(4) 0.014(5)
C5 0.066(5) 0.061(5) 0.078(5) -0.020(4) 0.008(4) 0.012(4)
C6 0.041(4) 0.073(6) 0.040(3) -0.006(3) 0.005(3) 0.001(4)
C7 0.046(4) 0.063(5) 0.034(3) 0.004(3) 0.008(3) -0.002(4)
C8 0.058(5) 0.077(6) 0.060(4) -0.002(4) 0.028(4) -0.020(4)
C9 0.041(5) 0.123(9) 0.068(5) -0.021(5) -0.002(4) 0.002(5)
C10 0.057(5) 0.120(8) 0.043(4) -0.009(5) 0.002(4) 0.036(6)
C11 0.090(7) 0.119(8) 0.037(4) -0.006(5) 0.001(4) 0.050(7)
C12 0.128(11) 0.161(12) 0.047(5) -0.001(7) -0.003(6) 0.076(10)
C13 0.215(17) 0.164(14) 0.051(6) 0.019(8) 0.030(9) 0.114(13)
C14 0.155(10) 0.117(9) 0.053(5) 0.015(5) 0.027(6) 0.065(8)
C15 0.119(8) 0.100(8) 0.037(4) 0.002(4) 0.016(4) 0.052(7)
C16 0.084(6) 0.082(6) 0.031(4) -0.006(4) 0.010(4) 0.043(5)
N6 0.052(4) 0.053(4) 0.081(4) -0.006(3) 0.001(3) 0.006(3)
C17 0.062(4) 0.047(4) 0.114(4) -0.003(3) -0.002(4) 0.005(3)
N7 0.081(5) 0.064(5) 0.152(6) 0.000 0.000(5) 0.000
O1 0.074(3) 0.075(3) 0.033(2) -0.004(2) 0.011(2) 0.034(2)
O2 0.065(3) 0.082(3) 0.031(2) -0.001(2) 0.009(2) 0.033(2)
C18 0.064(3) 0.074(3) 0.030(2) -0.003(2) 0.012(2) 0.030(3)
C19 0.065(3) 0.071(3) 0.029(2) 0.000(2) 0.011(2) 0.033(3)
C20 0.074(4) 0.087(4) 0.038(3) 0.006(3) 0.005(3) 0.040(3)
C21 0.079(4) 0.080(4) 0.038(3) -0.003(3) 0.013(3) 0.041(4)
O3 0.071(8) 0.176(14) 0.157(12) 0.018(11) -0.036(8) 0.000(9)
C22 0.088(11) 0.183(16) 0.169(14) 0.008(13) -0.023(11) 0.001(11)
O1W 0.25(2) 0.116(16) 0.23(2) -0.001(15) -0.01(2) 0.079(16)
Cl1 0.256(11) 0.150(8) 0.58(2) 0.000 0.200(12) 0.000
O4 0.281(14) 0.217(13) 0.60(2) 0.006(10) 0.165(14) -0.003(9)
O5 0.272(14) 0.189(11) 0.60(2) 0.029(9) 0.205(14) -0.001(8)

loop_
_atom_type_symbol
_atom_type_description
_atom_type_scat_dispersion_real
_atom_type_scat_dispersion_imag
_atom_type_scat_source
C C 0.0033 0.0016 'International Tables Vol C Tables 4.2.6.8 and 6.1.1.4'
H H 0.0000 0.0000 'International Tables Vol C Tables 4.2.6.8 and 6.1.1.4'
N N 0.0061 0.0033 'International Tables Vol C Tables 4.2.6.8 and 6.1.1.4'
O O 0.0106 0.0060 'International Tables Vol C Tables 4.2.6.8 and 6.1.1.4'
Cl Cl 0.1484 0.1585 'International Tables Vol C Tables 4.2.6.8 and 6.1.1.4'
Ni Ni 0.3393 1.1124 'International Tables Vol C Tables 4.2.6.8 and 6.1.1.4'

loop_
_geom_angle_atom_site_label_1
_geom_angle_atom_site_label_2
_geom_angle_atom_site_label_3
_geom_angle
_geom_angle_site_symmetry_1
_geom_angle_site_symmetry_3
N6 Ni1 N4 97.4(3) . .
N6 Ni1 N1 98.4(2) . .
N4 Ni1 N1 102.3(2) . .
N6 Ni1 O1 92.5(2) . .
N4 Ni1 O1 159.0(2) . .
N1 Ni1 O1 94.48(18) . .
N6 Ni1 N3 176.8(2) . .
N4 Ni1 N3 81.4(3) . .
N1 Ni1 N3 79.0(2) . .
O1 Ni1 N3 89.6(2) . .
N6 Ni1 O2 91.9(2) . .
N4 Ni1 O2 100.4(2) . .
N1 Ni1 O2 153.53(19) . .
O1 Ni1 O2 60.60(17) . .
N3 Ni1 O2 91.2(2) . .
N6 Ni1 C18 92.4(3) . .
N4 Ni1 C18 130.7(2) . .
N1 Ni1 C18 123.9(2) . .
O1 Ni1 C18 29.88(19) . .
N3 Ni1 C18 90.7(2) . .
O2 Ni1 C18 30.72(19) . .
C7 N1 C1 105.8(5) . .
C7 N1 Ni1 111.5(4) . .
C1 N1 Ni1 142.4(4) . .
C7 N2 C6 105.8(6) . .
C7 N2 H2A 127.1 . .
C6 N2 H2A 127.1 . .
C9 N3 C8 114.2(6) . .
C9 N3 Ni1 108.9(5) . .
C8 N3 Ni1 106.1(4) . .
C9 N3 H3B 109.2 . .
C8 N3 H3B 109.2 . .
Ni1 N3 H3B 109.2 . .
C10 N4 C16 104.8(7) . .
C10 N4 Ni1 112.8(6) . .
C16 N4 Ni1 141.8(6) . .
C10 N5 C11 106.7(8) . .
C10 N5 H5A 126.7 . .
C11 N5 H5A 126.7 . .
C2 C1 N1 132.8(6) . .
C2 C1 C6 119.3(6) . .
N1 C1 C6 107.8(6) . .
C1 C2 C3 118.4(7) . .
C1 C2 H2B 120.8 . .
C3 C2 H2B 120.8 . .
C4 C3 C2 121.5(7) . .
C4 C3 H3A 119.3 . .
C2 C3 H3A 119.3 . .
C3 C4 C5 121.9(7) . .
C3 C4 H4A 119.1 . .
C5 C4 H4A 119.1 . .
C6 C5 C4 115.9(8) . .
C6 C5 H5B 122.0 . .
C4 C5 H5B 122.0 . .
C5 C6 N2 130.7(8) . .
C5 C6 C1 122.9(7) . .
N2 C6 C1 106.4(6) . .
N1 C7 N2 114.2(6) . .
N1 C7 C8 121.6(7) . .
N2 C7 C8 124.2(7) . .
N3 C8 C7 106.0(6) . .
N3 C8 H8A 110.5 . .
C7 C8 H8A 110.5 . .
N3 C8 H8B 110.5 . .
C7 C8 H8B 110.5 . .
H8A C8 H8B 108.7 . .
C10 C9 N3 109.8(7) . .
C10 C9 H9A 109.7 . .
N3 C9 H9A 109.7 . .
C10 C9 H9B 109.7 . .
N3 C9 H9B 109.7 . .
H9A C9 H9B 108.2 . .
N4 C10 N5 112.9(10) . .
N4 C10 C9 122.0(7) . .
N5 C10 C9 125.0(9) . .
N5 C11 C16 106.8(8) . .
N5 C11 C12 131.6(11) . .
C16 C11 C12 121.6(12) . .
C13 C12 C11 115.4(12) . .
C13 C12 H12A 122.3 . .
C11 C12 H12A 122.3 . .
C12 C13 C14 125.7(12) . .
C12 C13 H13A 117.2 . .
C14 C13 H13A 117.2 . .
C15 C14 C13 116.9(13) . .
C15 C14 H14A 121.6 . .
C13 C14 H14A 121.6 . .
C16 C15 C14 118.7(10) . .
C16 C15 H15A 120.6 . .
C14 C15 H15A 120.6 . .
N4 C16 C11 108.8(9) . .
N4 C16 C15 129.4(8) . .
C11 C16 C15 121.8(9) . .
C17 N6 Ni1 162.3(7) . .
N6 C17 N7 172.9(10) . .
C17 N7 C17 121.7(11) 2 .
C18 O1 Ni1 91.9(4) . .
C18 O2 Ni1 86.5(4) . .
O1 C18 O2 121.0(5) . .
O1 C18 C19 118.5(6) . .
O2 C18 C19 120.4(6) . .
O1 C18 Ni1 58.2(3) . .
O2 C18 Ni1 62.8(3) . .
C19 C18 Ni1 175.8(5) . .
C21 C19 C20 119.3(6) . .
C21 C19 C18 119.1(6) . .
C20 C19 C18 121.6(6) . .
C19 C20 C21 120.1(6) . 7
C19 C20 H20A 119.9 . .
C21 C20 H20A 119.9 7 .
C19 C21 C20 120.6(7) . 7
C19 C21 H21A 119.7 . .
C20 C21 H21A 119.7 7 .
C22 O3 H3 109.5 . .
O3 C22 H22A 109.5 . .
O3 C22 H22B 109.5 . .
H22A C22 H22B 109.5 . .
O3 C22 H22C 109.5 . .
H22A C22 H22C 109.5 . .
H22B C22 H22C 109.5 . .
H1WA O1W H1WB 117.9 . .
O5 Cl1 O5 110.9(5) . 2_655
O5 Cl1 O4 110.0(3) . 2_655
O5 Cl1 O4 109.3(3) 2_655 2_655
O5 Cl1 O4 109.3(3) . .
O5 Cl1 O4 110.0(3) 2_655 .
O4 Cl1 O4 107.3(5) 2_655 .

loop_
_geom_bond_atom_site_label_1
_geom_bond_atom_site_label_2
_geom_bond_distance
_geom_bond_site_symmetry_2
Ni1 N6 2.034(7) .
Ni1 N4 2.038(6) .
Ni1 N1 2.061(5) .
Ni1 O1 2.104(4) .
Ni1 N3 2.130(6) .
Ni1 O2 2.203(4) .
Ni1 C18 2.473(6) .
N1 C7 1.304(8) .
N1 C1 1.395(7) .
N2 C7 1.341(9) .
N2 C6 1.394(8) .
N2 H2A 0.8600 .
N3 C9 1.477(9) .
N3 C8 1.489(10) .
N3 H3B 0.9100 .
N4 C10 1.314(11) .
N4 C16 1.381(11) .
N5 C10 1.348(10) .
N5 C11 1.349(12) .
N5 H5A 0.8600 .
C1 C2 1.365(8) .
C1 C6 1.401(10) .
C2 C3 1.392(9) .
C2 H2B 0.9300 .
C3 C4 1.363(12) .
C3 H3A 0.9300 .
C4 C5 1.387(11) .
C4 H4A 0.9300 .
C5 C6 1.383(10) .
C5 H5B 0.9300 .
C7 C8 1.499(9) .
C8 H8A 0.9700 .
C8 H8B 0.9700 .
C9 C10 1.463(13) .
C9 H9A 0.9700 .
C9 H9B 0.9700 .
C11 C16 1.382(12) .
C11 C12 1.395(15) .
C12 C13 1.367(19) .
C12 H12A 0.9300 .
C13 C14 1.416(19) .
C13 H13A 0.9300 .
C14 C15 1.396(13) .
C14 H14A 0.9300 .
C15 C16 1.393(13) .
C15 H15A 0.9300 .
N6 C17 1.075(9) .
C17 N7 1.331(11) .
N7 C17 1.331(11) 2
O1 C18 1.233(7) .
O2 C18 1.266(8) .
C18 C19 1.521(8) .
C19 C21 1.344(10) .
C19 C20 1.363(9) .
C20 C21 1.390(9) 7
C20 H20A 0.9300 .
C21 C20 1.390(9) 7
C21 H21A 0.9300 .
O3 C22 1.438(5) .
O3 H3 0.8200 .
C22 H22A 0.9600 .
C22 H22B 0.9600 .
C22 H22C 0.9600 .
O1W H1WA 0.8944 .
O1W H1WB 1.0169 .
Cl1 O5 1.411(4) .
Cl1 O5 1.411(4) 2_655
Cl1 O4 1.438(4) 2_655
Cl1 O4 1.438(4) .

loop_
_geom_torsion_atom_site_label_1
_geom_torsion_atom_site_label_2
_geom_torsion_atom_site_label_3
_geom_torsion_atom_site_label_4
_geom_torsion
_geom_torsion_site_symmetry_4
N6 Ni1 N1 C7 -159.6(4) .
N4 Ni1 N1 C7 100.9(4) .
O1 Ni1 N1 C7 -66.3(4) .
N3 Ni1 N1 C7 22.3(4) .
O2 Ni1 N1 C7 -47.6(6) .
C18 Ni1 N1 C7 -61.0(5) .
N6 Ni1 N1 C1 12.8(6) .
N4 Ni1 N1 C1 -86.7(6) .
O1 Ni1 N1 C1 106.0(6) .
N3 Ni1 N1 C1 -165.3(6) .
O2 Ni1 N1 C1 124.7(6) .
C18 Ni1 N1 C1 111.4(6) .
N6 Ni1 N3 C9 52(5) .
N4 Ni1 N3 C9 -15.6(5) .
N1 Ni1 N3 C9 88.8(5) .
O1 Ni1 N3 C9 -176.6(5) .
O2 Ni1 N3 C9 -116.0(5) .
C18 Ni1 N3 C9 -146.7(5) .
N6 Ni1 N3 C8 -71(5) .
N4 Ni1 N3 C8 -138.9(4) .
N1 Ni1 N3 C8 -34.5(4) .
O1 Ni1 N3 C8 60.1(4) .
O2 Ni1 N3 C8 120.7(4) .
C18 Ni1 N3 C8 90.0(4) .
N6 Ni1 N4 C10 -172.9(5) .
N1 Ni1 N4 C10 -72.6(5) .
O1 Ni1 N4 C10 69.6(9) .
N3 Ni1 N4 C10 4.1(5) .
O2 Ni1 N4 C10 93.8(5) .
C18 Ni1 N4 C10 87.6(6) .
N6 Ni1 N4 C16 17.3(8) .
N1 Ni1 N4 C16 117.6(8) .
O1 Ni1 N4 C16 -100.2(10) .
N3 Ni1 N4 C16 -165.7(8) .
O2 Ni1 N4 C16 -76.1(8) .
C18 Ni1 N4 C16 -82.3(8) .
C7 N1 C1 C2 -180.0(6) .
Ni1 N1 C1 C2 7.4(10) .
C7 N1 C1 C6 0.3(6) .
Ni1 N1 C1 C6 -172.3(5) .
N1 C1 C2 C3 179.0(6) .
C6 C1 C2 C3 -1.4(9) .
C1 C2 C3 C4 2.0(10) .
C2 C3 C4 C5 -2.4(12) .
C3 C4 C5 C6 2.0(12) .
C4 C5 C6 N2 180.0(7) .
C4 C5 C6 C1 -1.4(10) .
C7 N2 C6 C5 178.8(7) .
C7 N2 C6 C1 0.0(6) .
C2 C1 C6 C5 1.2(9) .
N1 C1 C6 C5 -179.1(6) .
C2 C1 C6 N2 -179.9(5) .
N1 C1 C6 N2 -0.2(6) .
C1 N1 C7 N2 -0.4(7) .
Ni1 N1 C7 N2 174.8(4) .
C1 N1 C7 C8 179.7(6) .
Ni1 N1 C7 C8 -5.1(7) .
C6 N2 C7 N1 0.3(7) .
C6 N2 C7 C8 -179.9(6) .
C9 N3 C8 C7 -80.7(7) .
Ni1 N3 C8 C7 39.2(6) .
N1 C7 C8 N3 -24.4(8) .
N2 C7 C8 N3 155.7(6) .
C8 N3 C9 C10 141.7(6) .
Ni1 N3 C9 C10 23.3(7) .
C16 N4 C10 N5 -1.2(8) .
Ni1 N4 C10 N5 -174.7(5) .
C16 N4 C10 C9 -177.0(7) .
Ni1 N4 C10 C9 9.5(9) .
C11 N5 C10 N4 1.2(9) .
C11 N5 C10 C9 176.8(7) .
N3 C9 C10 N4 -23.0(10) .
N3 C9 C10 N5 161.7(7) .
C10 N5 C11 C16 -0.6(9) .
C10 N5 C11 C12 179.0(9) .
N5 C11 C12 C13 -179.2(10) .
C16 C11 C12 C13 0.3(15) .
C11 C12 C13 C14 -1.3(19) .
C12 C13 C14 C15 0.8(17) .
C13 C14 C15 C16 0.7(12) .
C10 N4 C16 C11 0.8(8) .
Ni1 N4 C16 C11 171.1(6) .
C10 N4 C16 C15 179.9(7) .
Ni1 N4 C16 C15 -9.8(13) .
N5 C11 C16 N4 -0.2(8) .
C12 C11 C16 N4 -179.8(8) .
N5 C11 C16 C15 -179.3(7) .
C12 C11 C16 C15 1.1(12) .
C14 C15 C16 N4 179.5(7) .
C14 C15 C16 C11 -1.6(11) .
N4 Ni1 N6 C17 124(3) .
N1 Ni1 N6 C17 20(3) .
O1 Ni1 N6 C17 -75(3) .
N3 Ni1 N6 C17 57(6) .
O2 Ni1 N6 C17 -135(3) .
C18 Ni1 N6 C17 -105(3) .
Ni1 N6 C17 N7 -158(6) .
N6 C17 N7 C17 156(9) 2
N6 Ni1 O1 C18 -90.3(5) .
N4 Ni1 O1 C18 28.0(9) .
N1 Ni1 O1 C18 171.1(5) .
N3 Ni1 O1 C18 92.1(5) .
O2 Ni1 O1 C18 0.5(4) .
N6 Ni1 O2 C18 91.4(5) .
N4 Ni1 O2 C18 -170.8(5) .
N1 Ni1 O2 C18 -22.0(7) .
O1 Ni1 O2 C18 -0.5(4) .
N3 Ni1 O2 C18 -89.3(5) .
Ni1 O1 C18 O2 -0.9(8) .
Ni1 O1 C18 C19 176.9(7) .
Ni1 O2 C18 O1 0.8(7) .
Ni1 O2 C18 C19 -176.9(7) .
N6 Ni1 C18 O1 91.0(5) .
N4 Ni1 C18 O1 -167.2(4) .
N1 Ni1 C18 O1 -10.8(6) .
N3 Ni1 C18 O1 -88.0(5) .
O2 Ni1 C18 O1 -179.2(7) .
N6 Ni1 C18 O2 -89.8(5) .
N4 Ni1 C18 O2 12.0(6) .
N1 Ni1 C18 O2 168.4(4) .
O1 Ni1 C18 O2 179.2(7) .
N3 Ni1 C18 O2 91.2(5) .
N6 Ni1 C18 C19 50(8) .
N4 Ni1 C18 C19 152(8) .
N1 Ni1 C18 C19 -52(8) .
O1 Ni1 C18 C19 -41(8) .
N3 Ni1 C18 C19 -129(8) .
O2 Ni1 C18 C19 140(8) .
O1 C18 C19 C21 -8.0(12) .
O2 C18 C19 C21 169.8(8) .
Ni1 C18 C19 C21 31(8) .
O1 C18 C19 C20 175.3(8) .
O2 C18 C19 C20 -6.9(12) .
Ni1 C18 C19 C20 -145(7) .
C21 C19 C20 C21 2.4(15) 7
C18 C19 C20 C21 179.1(8) 7
C20 C19 C21 C20 -2.4(15) 7
C18 C19 C21 C20 -179.2(8) 7
